data_4031676
loop_
_publ_author_name
'Roesky, H.W.'
'Jones, P.G.'
'Schimkowiak, J.'
'Sheldrick, G.M.'
'Noltemeyer, M.'

_publ_section_title
;
 The first complexes of cyanogen halides with silver(I): Crystal structure
 of (Ag (N C Cl)2) (Sb F6).
;
_journal_name_full
;
Journal of the Chemical Society. Dalton Transactions, Inorganic Chemistry 
(1972-)
;
_journal_page_first 2507
_journal_page_last 2508
_journal_volume 1988
_journal_year 1988
_chemical_formula_sum 'C2 Ag Cl2 F6 N2 Sb'
_chemical_name_systematic '(Ag (N C Cl)2) (Sb F6)'
_space_group_IT_number 13
_symmetry_space_group_name_Hall '-P 2yac'
_symmetry_space_group_name_H-M 'P 1 2/n 1'
_cell_angle_alpha 90
_cell_angle_beta 113.34
_cell_angle_gamma 90
_cell_formula_units_Z 2
_cell_length_a 7.779
_cell_length_b 8.877
_cell_length_c 8.24
_cell_volume 522.445
_citation_journal_id_ASTM JCDTBI
_cod_data_source_file Roesky_JCDTBI_1988_1007.cif
_cod_data_source_block C2Ag1Cl2F6N2Sb1
_cod_original_cell_volume 522.4446
_cod_original_sg_symbol_Hall '-P 2yc (x-z,y,z)'
_cod_original_formula_sum 'C2 Ag1 Cl2 F6 N2 Sb1'
_cod_database_code 4031676

loop_
_symmetry_equiv_pos_as_xyz
x,y,z
-x+1/2,y,-z+1/2
-x,-y,-z
x-1/2,-y,z-1/2

loop_
_atom_site_label
_atom_site_type_symbol
_atom_site_fract_x
_atom_site_fract_y
_atom_site_fract_z
_atom_site_occupancy
_atom_site_U_iso_or_equiv
N1 N-2 0.2228 -0.0971 -0.0553 1 0.0
F3 F-1 -0.0789 0.6962 0.0104 1 0.0
C1 C+3 0.3419 -0.1696 -0.0545 1 0.0
Cl1 Cl-1 0.5148 -0.2677 -0.0522 1 0.0
Ag1 Ag+1 0 0 0 1 0.0
F1 F-1 0.2392 0.5475 0.1589 1 0.0
F2 F-1 0.0741 0.5516 -0.1802 1 0.0
Sb1 Sb+5 0 0.5 0 1 0.0
